data_2011152
loop_
_publ_author_name
'Yoon, Il'
'Yoo, Byeong Soon'
'Lee, Shim Sung'
'Kim, Bong Gon'

_publ_section_title <i>cis</i>-Dichloro(5,8-dioxa-2,11-dithia[12]-<i>o</i>-cyclophane)palladium(II)
_journal_issue 7
_journal_name_full 'Acta Crystallographica Section C'
_journal_page_first 758
_journal_page_last 759
_journal_paper_doi 10.1107/S0108270100004364
_journal_volume 56
_journal_year 2000
_chemical_formula_iupac '[Pd Cl2 (C14 H20 O2 S2 )]'
_chemical_formula_moiety 'C14 H20 Cl2 O2 Pd S2'
_chemical_formula_sum 'C14 H20 Cl2 O2 Pd S2'
_chemical_formula_weight 461.72
_chemical_name_systematic
;
cis-Dichloro(5,8-dioxa-2,11-dithia[12]-o-cyclophane)palladium(II)
;
_space_group_IT_number 14
_symmetry_cell_setting monoclinic
_symmetry_space_group_name_Hall '-P 2ybc'
_symmetry_space_group_name_H-M 'P 1 21/c 1'
_audit_creation_method SHELXTL-97
_cell_angle_alpha 90.00
_cell_angle_beta 99.6490(10)
_cell_angle_gamma 90.00
_cell_formula_units_Z 4
_cell_length_a 8.1698(4)
_cell_length_b 14.3745(7)
_cell_length_c 14.9238(8)
_cell_measurement_reflns_used 10792
_cell_measurement_temperature 298(2)
_cell_measurement_theta_max 28.28
_cell_measurement_theta_min 1.98
_cell_volume 1727.81(15)
_computing_cell_refinement 'SAINT (Siemens, 1996a)'
_computing_data_collection 'SMART (Siemens, 1996a)'
_computing_data_reduction 'SHELXTL (Siemens, 1996b)'
_computing_molecular_graphics SHELXTL
_computing_publication_material SHELXTL
_computing_structure_refinement SHELXTL
_computing_structure_solution SHELXTL
_diffrn_ambient_temperature 298(2)
_diffrn_measured_fraction_theta_full .965
_diffrn_measured_fraction_theta_max .965
_diffrn_measurement_device_type 'Siemens SMART CCD diffractometer'
_diffrn_measurement_method '\f and \w scans'
_diffrn_radiation_monochromator graphite
_diffrn_radiation_source 'fine-focus sealed tube'
_diffrn_radiation_type MoK\a
_diffrn_radiation_wavelength .71073
_diffrn_reflns_av_R_equivalents .0323
_diffrn_reflns_av_sigmaI/netI .0245
_diffrn_reflns_limit_h_max 10
_diffrn_reflns_limit_h_min -9
_diffrn_reflns_limit_k_max 15
_diffrn_reflns_limit_k_min -19
_diffrn_reflns_limit_l_max 19
_diffrn_reflns_limit_l_min -19
_diffrn_reflns_number 10792
_diffrn_reflns_theta_full 28.28
_diffrn_reflns_theta_max 28.28
_diffrn_reflns_theta_min 1.98
_exptl_absorpt_coefficient_mu 1.625
_exptl_absorpt_correction_T_max .878
_exptl_absorpt_correction_T_min .4760
_exptl_absorpt_correction_type multi-scan
_exptl_absorpt_process_details 'Multi-scan (SADABS; Sheldrick, 1996)'
_exptl_crystal_colour orange
_exptl_crystal_density_diffrn 1.775
_exptl_crystal_density_method 'not measured'
_exptl_crystal_description plate
_exptl_crystal_F_000 928
_exptl_crystal_size_max .4
_exptl_crystal_size_mid .3
_exptl_crystal_size_min .08
_refine_diff_density_max .935
_refine_diff_density_min -.868
_refine_ls_extinction_method none
_refine_ls_goodness_of_fit_ref 1.050
_refine_ls_hydrogen_treatment mixed
_refine_ls_matrix_type full
_refine_ls_number_parameters 190
_refine_ls_number_reflns 4119
_refine_ls_number_restraints 0
_refine_ls_restrained_S_all 1.050
_refine_ls_R_factor_all .0353
_refine_ls_R_factor_gt .0317
_refine_ls_shift/su_max .001
_refine_ls_shift/su_mean .000
_refine_ls_structure_factor_coef Fsqd
_refine_ls_weighting_details 'calc w = 1/[\s^2^(Fo^2^)+(0.0387P)^2^+1.9613P] where P=(Fo^2^+2Fc^2^)/3'
_refine_ls_weighting_scheme calc
_refine_ls_wR_factor_ref .0817
_reflns_number_gt 3758
_reflns_number_total 4119
_reflns_threshold_expression I>2\s(I)
_cod_data_source_file oa1097.cif
_cod_data_source_block I
_cod_depositor_comments
;
The following automatic conversions were performed:
'_symmetry_cell_setting' value 'Monoclinic' changed to 'monoclinic'
according to '/home/saulius/struct/CIF-dictionaries/cif_core.dic'
dictionary named 'cif_core.dic' version 2.4.1 from 2010-06-29.

Automatic conversion script
Id: cif_fix_enum 1527 2010-12-29 10:47:43Z saulius 

The following automatic conversions were performed:

'_symmetry_cell_setting' value 'Monoclinic' changed to 'monoclinic'
according to /home/saulius/struct/CIF-dictionaries/cif_core.dic
dictionary named 'cif_core.dic' version 2.4.1 from
2010-06-29.

'_exptl_absorpt_correction_type' value 'Multi-scan'
changed to 'multi-scan' according to
/home/saulius/struct/CIF-dictionaries/cif_core.dic dictionary named
'cif_core.dic' version 2.4.1 from 2010-06-29.

Automatic conversion script
Id: cif_fix_values 1715 2011-07-08 13:25:40Z adriana 
;
_cod_original_sg_symbol_H-M 'P 21/c'
_cod_database_code 2011152
_cod_database_fobs_code 2011152

loop_
_symmetry_equiv_pos_as_xyz
'x, y, z'
'-x, y+1/2, -z+1/2'
'-x, -y, -z'
'x, -y-1/2, z-1/2'

loop_
_atom_site_label
_atom_site_fract_x
_atom_site_fract_y
_atom_site_fract_z
_atom_site_U_iso_or_equiv
_atom_site_adp_type
_atom_site_calc_flag
_atom_site_refinement_flags
_atom_site_occupancy
_atom_site_disorder_assembly
_atom_site_disorder_group
_atom_site_type_symbol
Pd .28253(2) .046182(13) .213437(13) .03100(8) Uani d . 1 . . Pd
Cl1 .16068(12) .19209(5) .19887(7) .0587(2) Uani d . 1 . . Cl
Cl2 .46482(10) .09251(5) .11901(6) .05077(19) Uani d . 1 . . Cl
S1 .08987(9) .02049(5) .30781(5) .03833(15) Uani d . 1 . . S
S2 .44810(8) -.08476(5) .23034(5) .03694(15) Uani d . 1 . . S
O1 -.0958(4) -.1077(2) .15148(18) .0697(7) Uani d . 1 . . O
O2 .1726(3) -.2075(2) .11036(17) .0616(6) Uani d . 1 . . O
C1 -.1026(6) -.1490(4) .0638(3) .0906(17) Uani d . 1 . . C
H1A -.2139 -.1697 .0418 .109 Uiso calc R 1 . . H
H1B -.0742 -.1033 .0222 .109 Uiso calc R 1 . . H
C2 -.1274(4) -.0126(3) .1441(2) .0585(9) Uani d . 1 . . C
H2A -.2369 -.0022 .1108 .070 Uiso calc R 1 . . H
H2B -.0490 .0166 .1118 .070 Uiso calc R 1 . . H
C3 -.1134(4) .0285(2) .2370(3) .0519(8) Uani d . 1 . . C
H3A -.1924 -.0019 .2680 .062 Uiso calc R 1 . . H
H3B -.1439 .0929 .2309 .062 Uiso calc R 1 . . H
C4 .0859(4) -.0973(2) .3533(2) .0486(7) Uani d . 1 . . C
H4A -.0082 -.1048 .3835 .058 Uiso calc R 1 . . H
H4B .0775 -.1420 .3049 .058 Uiso calc R 1 . . H
C5 .2441(4) -.1123(2) .4194(2) .0445(7) Uani d . 1 . . C
C6 .2513(5) -.0859(2) .5101(2) .0564(8) Uani d . 1 . . C
H6 .1545 -.0606 .5297 .068 Uiso calc R 1 . . H
C7 .3970(6) -.0960(3) .5721(2) .0625(10) Uani d . 1 . . C
H7 .4011 -.0773 .6342 .075 Uiso calc R 1 . . H
C8 .5360(5) -.1330(2) .5443(2) .0585(9) Uani d . 1 . . C
H8 .6372 -.1395 .5870 .070 Uiso calc R 1 . . H
C9 .5301(5) -.1606(2) .4554(2) .0514(7) Uani d . 1 . . C
H9 .6271 -.1870 .4369 .062 Uiso calc R 1 . . H
C10 .3845(4) -.15077(19) .3919(2) .0436(6) Uani d . 1 . . C
C11 .3828(5) -.1812(2) .2953(2) .0480(7) Uani d . 1 . . C
H11A .2730 -.2007 .2687 .058 Uiso calc R 1 . . H
H11B .4567 -.2330 .2941 .058 Uiso calc R 1 . . H
C12 .4417(4) -.1409(2) .1206(2) .0492(7) Uani d . 1 . . C
H12A .5098 -.1058 .0863 .059 Uiso calc R 1 . . H
H12B .4903 -.2016 .1306 .059 Uiso calc R 1 . . H
C13 .2727(5) -.1514(3) .0640(2) .0577(9) Uani d . 1 . . C
H13A .2224 -.0913 .0523 .069 Uiso calc R 1 . . H
H13B .2824 -.1794 .0067 .069 Uiso calc R 1 . . H
C14 .0055(5) -.2241(4) .0667(3) .0852(15) Uani d . 1 . . C
H14A .0078 -.2440 .0055 .102 Uiso calc R 1 . . H
H14B -.0385 -.2746 .0975 .102 Uiso calc R 1 . . H

loop_
_atom_site_aniso_label
_atom_site_aniso_U_11
_atom_site_aniso_U_22
_atom_site_aniso_U_33
_atom_site_aniso_U_12
_atom_site_aniso_U_13
_atom_site_aniso_U_23
Pd .03254(12) .02570(11) .03515(12) .00081(7) .00682(8) -.00057(7)
Cl1 .0672(5) .0338(4) .0796(6) .0157(3) .0252(4) .0099(4)
Cl2 .0526(4) .0432(4) .0619(4) -.0014(3) .0251(4) .0077(3)
S1 .0382(3) .0352(3) .0435(4) .0003(3) .0124(3) -.0017(3)
S2 .0356(3) .0300(3) .0456(4) .0035(2) .0081(3) -.0011(3)
O1 .0712(17) .0776(19) .0566(15) .0161(14) -.0002(12) -.0171(13)
O2 .0482(13) .0820(18) .0544(13) -.0019(12) .0079(10) -.0151(13)
C1 .063(3) .129(4) .073(3) .017(3) -.008(2) -.045(3)
C2 .0357(15) .081(3) .0566(19) -.0017(16) -.0005(14) .0081(18)
C3 .0326(14) .0477(17) .076(2) .0078(12) .0122(14) .0013(15)
C4 .0477(17) .0444(17) .0532(17) -.0099(13) .0069(14) .0090(13)
C5 .0564(17) .0335(14) .0415(14) -.0098(12) .0019(13) .0069(11)
C6 .076(2) .0472(18) .0485(17) -.0068(16) .0173(16) .0037(14)
C7 .093(3) .052(2) .0389(16) -.0145(19) .0003(17) .0008(14)
C8 .071(2) .0466(18) .0499(18) -.0153(17) -.0141(16) .0095(14)
C9 .0593(19) .0360(15) .0551(18) -.0014(13) -.0011(15) .0095(13)
C10 .0596(18) .0270(12) .0418(14) -.0046(12) .0020(13) .0046(11)
C11 .068(2) .0288(13) .0453(16) .0015(13) .0054(14) .0035(11)
C12 .0572(18) .0406(16) .0565(17) .0000(13) .0290(15) -.0090(13)
C13 .081(2) .0485(18) .0430(16) .0052(17) .0101(16) -.0090(14)
C14 .060(2) .108(4) .081(3) .004(2) -.007(2) -.043(3)

loop_
_atom_type_symbol
_atom_type_description
_atom_type_scat_dispersion_real
_atom_type_scat_dispersion_imag
_atom_type_scat_source
C C .0033 .0016 'International Tables Vol C Tables 4.2.6.8 and 6.1.1.4'
H H .0000 .0000 'International Tables Vol C Tables 4.2.6.8 and 6.1.1.4'
O O .0106 .0060 'International Tables Vol C Tables 4.2.6.8 and 6.1.1.4'
S S .1246 .1234 'International Tables Vol C Tables 4.2.6.8 and 6.1.1.4'
Cl Cl .1484 .1585 'International Tables Vol C Tables 4.2.6.8 and 6.1.1.4'
Pd Pd -.9988 1.0072 'International Tables Vol C Tables 4.2.6.8 and 6.1.1.4'

loop_
_geom_angle_atom_site_label_1
_geom_angle_atom_site_label_2
_geom_angle_atom_site_label_3
_geom_angle
_geom_angle_publ_flag
S2 Pd S1 104.46(3) yes
S2 Pd Cl2 82.87(3) yes
S1 Pd Cl2 172.35(3) yes
S2 Pd Cl1 169.74(3) yes
S1 Pd Cl1 82.88(3) yes
Cl2 Pd Cl1 89.58(3) yes
C3 S1 C4 101.72(15) ?
C3 S1 Pd 106.56(12) ?
C4 S1 Pd 115.53(12) ?
C12 S2 C11 100.06(15) ?
C12 S2 Pd 109.61(12) ?
C11 S2 Pd 117.41(11) ?
C2 O1 C1 110.9(4) ?
C13 O2 C14 117.4(4) ?
C14 C1 O1 111.5(4) ?
O1 C2 C3 109.3(3) ?
C2 C3 S1 115.8(2) ?
C5 C4 S1 108.0(2) ?
C10 C5 C6 119.3(3) ?
C10 C5 C4 121.4(3) ?
C6 C5 C4 119.3(3) ?
C7 C6 C5 120.6(4) ?
C8 C7 C6 119.8(3) ?
C9 C8 C7 120.2(3) ?
C8 C9 C10 120.8(4) ?
C5 C10 C9 119.2(3) ?
C5 C10 C11 121.4(3) ?
C9 C10 C11 119.4(3) ?
C10 C11 S2 109.4(2) ?
C13 C12 S2 115.9(2) ?
O2 C13 C12 109.6(3) ?
C1 C14 O2 115.9(4) ?

loop_
_geom_bond_atom_site_label_1
_geom_bond_atom_site_label_2
_geom_bond_site_symmetry_2
_geom_bond_distance
_geom_bond_publ_flag
Pd S2 . 2.3069(7) yes
Pd S1 . 2.3109(7) yes
Pd Cl2 . 2.3132(7) yes
Pd Cl1 . 2.3161(8) yes
S1 C3 . 1.816(3) ?
S1 C4 . 1.827(3) ?
S2 C12 . 1.819(3) ?
S2 C11 . 1.822(3) ?
O1 C2 . 1.391(5) ?
O1 C1 . 1.430(5) ?
O2 C13 . 1.410(5) ?
O2 C14 . 1.430(5) ?
C1 C14 . 1.391(7) ?
C2 C3 . 1.494(5) ?
C4 C5 . 1.504(4) ?
C5 C10 . 1.396(5) ?
C5 C6 . 1.397(4) ?
C6 C7 . 1.388(5) ?
C7 C8 . 1.379(6) ?
C8 C9 . 1.377(5) ?
C9 C10 . 1.399(4) ?
C10 C11 . 1.504(4) ?
C12 C13 . 1.500(5) ?

loop_
_geom_torsion_atom_site_label_1
_geom_torsion_atom_site_label_2
_geom_torsion_atom_site_label_3
_geom_torsion_atom_site_label_4
_geom_torsion
_geom_torsion_publ_flag
C2 C3 S1 Pd 38.8(3) yes
C5 C4 S1 Pd 68.9(2) yes
C10 C11 S2 Pd -63.4(3) yes
C13 C12 S2 Pd -45.5(3) yes
